data_7063335
loop_
_publ_author_name
'Faraz, Simra'
'Khan, Abu Taleb'

_publ_section_title
;
 A short and elegant synthetic approach for 9-substituted tetrahydro
 coumestan derivatives and synthesis of some naturally occurring coumestan
 derivatives
;
_journal_issue 30
_journal_name_full 'New Journal of Chemistry'
_journal_page_first 13514
_journal_page_last 13525
_journal_paper_doi 10.1039/D4NJ02189D
_journal_volume 48
_journal_year 2024
_chemical_formula_moiety 'C19 H12 O3'
_chemical_formula_sum 'C19 H12 O3'
_chemical_formula_weight 288.29
_space_group_crystal_system orthorhombic
_space_group_IT_number 19
_space_group_name_Hall 'P 2ac 2ab'
_space_group_name_H-M_alt 'P 21 21 21'
_atom_sites_solution_hydrogens geom
_audit_creation_date 2023-08-17
_audit_creation_method
;
Olex2 1.5
(compiled 2023.02.24 svn.rf166f9f3 for OlexSys, GUI svn.r6725)
;
_audit_update_record
;
2023-08-17 deposited with the CCDC.	2024-07-01 downloaded from the CCDC.
;
_cell_angle_alpha 90
_cell_angle_beta 90
_cell_angle_gamma 90
_cell_formula_units_Z 4
_cell_length_a 7.028(3)
_cell_length_b 13.206(4)
_cell_length_c 14.716(5)
_cell_measurement_reflns_used 9664
_cell_measurement_temperature 297(2)
_cell_measurement_theta_max 24.27
_cell_measurement_theta_min 2.77
_cell_volume 1365.8(9)
_computing_cell_refinement 'SAINT V8.38A (Bruker, 2018)'
_computing_data_reduction 'SAINT V8.38A (Bruker, 2018)'
_computing_molecular_graphics 'Olex2 1.5 (Dolomanov et al., 2009)'
_computing_publication_material 'Olex2 1.5 (Dolomanov et al., 2009)'
_computing_structure_refinement 'XL  (Sheldrick, 2008)'
_computing_structure_solution 'SHELXT 2014/5 (Sheldrick, 2014)'
_diffrn_ambient_temperature 297.00
_diffrn_measured_fraction_theta_full 1.000
_diffrn_measured_fraction_theta_max 0.995
_diffrn_measurement_device_type 'Bruker APEX-II CCD'
_diffrn_measurement_method '\f and \w scans'
_diffrn_radiation_type MoK\a
_diffrn_radiation_wavelength 0.71073
_diffrn_reflns_av_R_equivalents 0.0584
_diffrn_reflns_av_unetI/netI 0.0350
_diffrn_reflns_Laue_measured_fraction_full 1.000
_diffrn_reflns_Laue_measured_fraction_max 0.995
_diffrn_reflns_limit_h_max 8
_diffrn_reflns_limit_h_min -8
_diffrn_reflns_limit_k_max 16
_diffrn_reflns_limit_k_min -16
_diffrn_reflns_limit_l_max 18
_diffrn_reflns_limit_l_min -18
_diffrn_reflns_number 28563
_diffrn_reflns_point_group_measured_fraction_full 1.000
_diffrn_reflns_point_group_measured_fraction_max 0.993
_diffrn_reflns_theta_full 25.242
_diffrn_reflns_theta_max 26.455
_diffrn_reflns_theta_min 2.072
_diffrn_source_current 1.4
_diffrn_source_power 0.07
_diffrn_source_voltage 50.0
_diffrn_standards_number 0
_exptl_absorpt_coefficient_mu 0.095
_exptl_absorpt_correction_T_max 0.7454
_exptl_absorpt_correction_T_min 0.6907
_exptl_absorpt_correction_type none
_exptl_absorpt_process_details
;
SADABS-2016/2 (Bruker,2016/2) was used for absorption correction.
wR2(int) was 0.1701 before and 0.0659 after correction.
The Ratio of minimum to maximum transmission is 0.9266.
The \l/2 correction factor is Not present.
;
_exptl_crystal_colour colorless
_exptl_crystal_density_diffrn 1.402
_exptl_crystal_description needle
_exptl_crystal_F_000 600
_exptl_crystal_size_max 0.22
_exptl_crystal_size_mid 0.14
_exptl_crystal_size_min 0.14
_refine_diff_density_max 0.163
_refine_diff_density_min -0.155
_refine_diff_density_rms 0.036
_refine_ls_abs_structure_details
;
 Flack x determined using 721 quotients [(I+)-(I-)]/[(I+)+(I-)]
 (Parsons, Flack and Wagner, Acta Cryst. B69 (2013) 249-259).
;
_refine_ls_abs_structure_Flack 0.3(5)
_refine_ls_extinction_method none
_refine_ls_goodness_of_fit_ref 1.002
_refine_ls_hydrogen_treatment constr
_refine_ls_matrix_type full
_refine_ls_number_parameters 199
_refine_ls_number_reflns 2808
_refine_ls_number_restraints 0
_refine_ls_restrained_S_all 1.002
_refine_ls_R_factor_all 0.0608
_refine_ls_R_factor_gt 0.0381
_refine_ls_shift/su_max 0.000
_refine_ls_shift/su_mean 0.000
_refine_ls_structure_factor_coef Fsqd
_refine_ls_weighting_details 'w=1/[\s^2^(Fo^2^)+(0.0502P)^2^] where P=(Fo^2^+2Fc^2^)/3'
_refine_ls_weighting_scheme calc
_refine_ls_wR_factor_gt 0.0809
_refine_ls_wR_factor_ref 0.0861
_reflns_Friedel_coverage 0.717
_reflns_Friedel_fraction_full 1.000
_reflns_Friedel_fraction_max 0.990
_reflns_number_gt 2041
_reflns_number_total 2808
_reflns_threshold_expression 'I > 2\s(I)'
_cod_data_source_file d4nj02189d2.cif
_cod_data_source_block sf_cho_0m_a
_cod_depositor_comments 'Adding full bibliography for 7063334--7063335.cif.'
_cod_original_cell_volume 1365.8(8)
_cod_database_code 7063335
_shelx_shelxl_version_number 2019/1
_shelx_space_group_comment
;
The symmetry employed for this shelxl refinement is uniquely defined
by the following loop, which should always be used as a source of
symmetry information in preference to the above space-group names.
They are only intended as comments.
;
_olex2_refinement_description
;
1. Fixed Uiso
 At 1.2 times of:
  All C(H) groups, All C(H,H) groups
2.a Secondary CH2 refined with riding coordinates:
 C11(H11A,H11B), C12(H12A,H12B)
2.b Aromatic/amide H refined with riding coordinates:
 C2(H2), C17(H17), C5(H5), C14(H14), C3(H3), C4(H4), C16(H16), C15(H15)
;
_olex2_submission_special_instructions 'No special instructions were received'

loop_
_space_group_symop_operation_xyz
'x, y, z'
'-x+1/2, -y, z+1/2'
'-x, y+1/2, -z+1/2'
'x+1/2, -y+1/2, -z'

loop_
_atom_site_label
_atom_site_type_symbol
_atom_site_fract_x
_atom_site_fract_y
_atom_site_fract_z
_atom_site_U_iso_or_equiv
_atom_site_adp_type
_atom_site_occupancy
_atom_site_site_symmetry_order
_atom_site_calc_flag
_atom_site_refinement_flags_posn
_atom_site_refinement_flags_adp
_atom_site_refinement_flags_occupancy
_atom_site_disorder_assembly
_atom_site_disorder_group
O2 O 0.3511(2) 0.64632(11) 0.53687(9) 0.0463(4) Uani 1 1 d . . . . .
O1 O 0.3909(2) 0.49302(12) 0.29808(9) 0.0550(5) Uani 1 1 d . . . . .
O3 O 0.4180(3) 0.63802(13) 0.22467(10) 0.0683(5) Uani 1 1 d . . . . .
C6 C 0.3488(3) 0.48089(17) 0.46184(14) 0.0440(6) Uani 1 1 d . . . . .
C19 C 0.3647(3) 0.74479(18) 0.50535(15) 0.0444(5) Uani 1 1 d . . . . .
C1 C 0.3656(3) 0.43635(17) 0.37632(14) 0.0481(6) Uani 1 1 d . . . . .
C10 C 0.3831(3) 0.74776(16) 0.41419(13) 0.0419(5) Uani 1 1 d . . . . .
C18 C 0.3715(3) 0.82870(17) 0.56741(14) 0.0449(6) Uani 1 1 d . . . . .
C13 C 0.3630(3) 0.92454(18) 0.52668(17) 0.0532(6) Uani 1 1 d . . . . .
C8 C 0.3819(3) 0.64535(17) 0.38537(14) 0.0419(5) Uani 1 1 d . . . . .
C7 C 0.3611(3) 0.58777(17) 0.46098(15) 0.0419(5) Uani 1 1 d . . . . .
C9 C 0.3980(3) 0.59787(19) 0.29721(15) 0.0493(6) Uani 1 1 d . . . . .
C2 C 0.3559(4) 0.33345(18) 0.36578(16) 0.0619(7) Uani 1 1 d . . . . .
H2 H 0.369377 0.304258 0.308632 0.074 Uiso 1 1 calc R U . . .
C11 C 0.4107(4) 0.84741(17) 0.36786(15) 0.0524(6) Uani 1 1 d . . . . .
H11A H 0.347433 0.846387 0.309279 0.063 Uiso 1 1 calc R U . . .
H11B H 0.545300 0.858796 0.357568 0.063 Uiso 1 1 calc R U . . .
C17 C 0.3910(4) 0.81918(19) 0.66111(15) 0.0553(6) Uani 1 1 d . . . . .
H17 H 0.397523 0.755150 0.687238 0.066 Uiso 1 1 calc R U . . .
C5 C 0.3182(3) 0.4189(2) 0.53691(17) 0.0554(6) Uani 1 1 d . . . . .
H5 H 0.305389 0.447423 0.594366 0.066 Uiso 1 1 calc R U . . .
C14 C 0.3754(4) 1.0077(2) 0.5825(2) 0.0688(8) Uani 1 1 d . . . . .
H14 H 0.371529 1.072122 0.557073 0.083 Uiso 1 1 calc R U . . .
C12 C 0.3304(4) 0.93294(19) 0.42515(16) 0.0611(7) Uani 1 1 d . . . . .
H12A H 0.385937 0.996047 0.404292 0.073 Uiso 1 1 calc R U . . .
H12B H 0.194454 0.936810 0.414342 0.073 Uiso 1 1 calc R U . . .
C3 C 0.3261(4) 0.2744(2) 0.44074(17) 0.0724(8) Uani 1 1 d . . . . .
H3 H 0.318533 0.204495 0.433892 0.087 Uiso 1 1 calc R U . . .
C4 C 0.3068(4) 0.3160(2) 0.52643(19) 0.0671(7) Uani 1 1 d . . . . .
H4 H 0.286405 0.274450 0.576531 0.081 Uiso 1 1 calc R U . . .
C16 C 0.4006(4) 0.9039(2) 0.71541(19) 0.0703(8) Uani 1 1 d . . . . .
H16 H 0.411935 0.897691 0.778121 0.084 Uiso 1 1 calc R U . . .
C15 C 0.3933(4) 0.9979(2) 0.6754(2) 0.0785(9) Uani 1 1 d . . . . .
H15 H 0.400574 1.055601 0.711505 0.094 Uiso 1 1 calc R U . . .

loop_
_atom_site_aniso_label
_atom_site_aniso_U_11
_atom_site_aniso_U_22
_atom_site_aniso_U_33
_atom_site_aniso_U_23
_atom_site_aniso_U_13
_atom_site_aniso_U_12
O2 0.0518(9) 0.0513(9) 0.0358(8) 0.0020(7) 0.0024(8) -0.0019(8)
O1 0.0686(11) 0.0561(11) 0.0403(9) -0.0026(7) 0.0060(9) -0.0037(9)
O3 0.0941(13) 0.0769(12) 0.0338(9) 0.0073(8) 0.0018(9) -0.0145(10)
C6 0.0413(12) 0.0503(15) 0.0404(13) 0.0025(11) 0.0016(11) 0.0000(11)
C19 0.0408(12) 0.0450(13) 0.0476(12) 0.0048(10) 0.0017(10) -0.0015(12)
C1 0.0443(13) 0.0564(14) 0.0437(14) 0.0007(11) 0.0047(11) 0.0010(12)
C10 0.0348(12) 0.0538(15) 0.0370(12) 0.0025(11) -0.0009(9) -0.0004(11)
C18 0.0366(12) 0.0527(15) 0.0455(13) -0.0031(11) 0.0050(10) -0.0019(12)
C13 0.0408(13) 0.0550(16) 0.0640(16) -0.0040(14) 0.0100(12) 0.0013(13)
C8 0.0361(12) 0.0518(13) 0.0378(12) 0.0038(11) 0.0000(10) -0.0014(10)
C7 0.0383(12) 0.0540(14) 0.0336(12) -0.0014(11) -0.0001(11) 0.0020(11)
C9 0.0477(13) 0.0591(16) 0.0411(14) 0.0001(11) -0.0019(12) -0.0076(12)
C2 0.0720(18) 0.0588(17) 0.0550(16) -0.0061(12) 0.0084(14) 0.0008(15)
C11 0.0519(14) 0.0559(14) 0.0493(14) 0.0088(11) -0.0012(12) -0.0028(12)
C17 0.0481(15) 0.0681(17) 0.0499(14) -0.0076(13) 0.0048(11) -0.0038(14)
C5 0.0569(14) 0.0627(17) 0.0465(14) 0.0004(12) 0.0058(12) 0.0022(12)
C14 0.0687(19) 0.0555(17) 0.082(2) -0.0117(15) 0.0206(16) -0.0034(15)
C12 0.0602(16) 0.0558(16) 0.0672(17) 0.0089(13) 0.0091(12) 0.0016(13)
C3 0.094(2) 0.0523(16) 0.071(2) 0.0004(14) 0.0118(15) 0.0026(15)
C4 0.087(2) 0.0539(17) 0.0606(17) 0.0100(15) 0.0069(15) 0.0009(14)
C16 0.0616(16) 0.091(2) 0.0579(16) -0.0195(16) 0.0093(14) -0.0081(17)
C15 0.073(2) 0.074(2) 0.089(2) -0.0336(18) 0.0236(17) -0.0118(17)

loop_
_atom_type_symbol
_atom_type_description
_atom_type_scat_dispersion_real
_atom_type_scat_dispersion_imag
_atom_type_scat_source
C C 0.0033 0.0016 'International Tables Vol C Tables 4.2.6.8 and 6.1.1.4'
H H 0.0000 0.0000 'International Tables Vol C Tables 4.2.6.8 and 6.1.1.4'
O O 0.0106 0.0060 'International Tables Vol C Tables 4.2.6.8 and 6.1.1.4'

loop_
_geom_angle_atom_site_label_1
_geom_angle_atom_site_label_2
_geom_angle_atom_site_label_3
_geom_angle
_geom_angle_site_symmetry_1
_geom_angle_site_symmetry_3
_geom_angle_publ_flag
C7 O2 C19 104.79(16) . . ?
C1 O1 C9 123.54(17) . . ?
C1 C6 C7 114.07(19) . . ?
C5 C6 C1 118.8(2) . . ?
C5 C6 C7 127.1(2) . . ?
O2 C19 C18 120.92(19) . . ?
C10 C19 O2 111.6(2) . . ?
C10 C19 C18 127.4(2) . . ?
O1 C1 C6 122.24(19) . . ?
C2 C1 O1 116.66(19) . . ?
C2 C1 C6 121.1(2) . . ?
C19 C10 C8 105.6(2) . . ?
C19 C10 C11 119.5(2) . . ?
C8 C10 C11 134.78(18) . . ?
C13 C18 C19 115.0(2) . . ?
C17 C18 C19 124.3(2) . . ?
C17 C18 C13 120.6(2) . . ?
C18 C13 C12 119.6(2) . . ?
C14 C13 C18 117.6(2) . . ?
C14 C13 C12 122.7(2) . . ?
C10 C8 C9 133.0(2) . . ?
C7 C8 C10 106.87(19) . . ?
C7 C8 C9 120.1(2) . . ?
O2 C7 C6 123.8(2) . . ?
C8 C7 O2 111.14(19) . . ?
C8 C7 C6 125.0(2) . . ?
O1 C9 C8 114.99(19) . . ?
O3 C9 O1 117.0(2) . . ?
O3 C9 C8 128.0(2) . . ?
C1 C2 H2 120.6 . . ?
C3 C2 C1 118.8(2) . . ?
C3 C2 H2 120.6 . . ?
C10 C11 H11A 109.5 . . ?
C10 C11 H11B 109.5 . . ?
C10 C11 C12 110.72(18) . . ?
H11A C11 H11B 108.1 . . ?
C12 C11 H11A 109.5 . . ?
C12 C11 H11B 109.5 . . ?
C18 C17 H17 119.8 . . ?
C16 C17 C18 120.4(3) . . ?
C16 C17 H17 119.8 . . ?
C6 C5 H5 119.9 . . ?
C4 C5 C6 120.2(2) . . ?
C4 C5 H5 119.9 . . ?
C13 C14 H14 119.2 . . ?
C13 C14 C15 121.6(3) . . ?
C15 C14 H14 119.2 . . ?
C13 C12 C11 115.9(2) . . ?
C13 C12 H12A 108.3 . . ?
C13 C12 H12B 108.3 . . ?
C11 C12 H12A 108.3 . . ?
C11 C12 H12B 108.3 . . ?
H12A C12 H12B 107.4 . . ?
C2 C3 H3 119.2 . . ?
C2 C3 C4 121.6(2) . . ?
C4 C3 H3 119.2 . . ?
C5 C4 C3 119.4(2) . . ?
C5 C4 H4 120.3 . . ?
C3 C4 H4 120.3 . . ?
C17 C16 H16 120.5 . . ?
C15 C16 C17 118.9(3) . . ?
C15 C16 H16 120.5 . . ?
C14 C15 H15 119.6 . . ?
C16 C15 C14 120.8(3) . . ?
C16 C15 H15 119.6 . . ?

loop_
_geom_bond_atom_site_label_1
_geom_bond_atom_site_label_2
_geom_bond_distance
_geom_bond_site_symmetry_2
_geom_bond_publ_flag
O2 C19 1.384(3) . ?
O2 C7 1.360(2) . ?
O1 C1 1.385(2) . ?
O1 C9 1.386(3) . ?
O3 C9 1.200(3) . ?
C6 C1 1.394(3) . ?
C6 C7 1.414(3) . ?
C6 C5 1.392(3) . ?
C19 C10 1.348(3) . ?
C19 C18 1.437(3) . ?
C1 C2 1.369(3) . ?
C10 C8 1.417(3) . ?
C10 C11 1.495(3) . ?
C18 C13 1.402(3) . ?
C18 C17 1.391(3) . ?
C13 C14 1.375(3) . ?
C13 C12 1.516(3) . ?
C8 C7 1.356(3) . ?
C8 C9 1.445(3) . ?
C2 H2 0.9300 . ?
C2 C3 1.367(3) . ?
C11 H11A 0.9700 . ?
C11 H11B 0.9700 . ?
C11 C12 1.518(3) . ?
C17 H17 0.9300 . ?
C17 C16 1.377(3) . ?
C5 H5 0.9300 . ?
C5 C4 1.370(4) . ?
C14 H14 0.9300 . ?
C14 C15 1.379(4) . ?
C12 H12A 0.9700 . ?
C12 H12B 0.9700 . ?
C3 H3 0.9300 . ?
C3 C4 1.382(3) . ?
C4 H4 0.9300 . ?
C16 H16 0.9300 . ?
C16 C15 1.374(4) . ?
C15 H15 0.9300 . ?

loop_
_geom_torsion_atom_site_label_1
_geom_torsion_atom_site_label_2
_geom_torsion_atom_site_label_3
_geom_torsion_atom_site_label_4
_geom_torsion
_geom_torsion_site_symmetry_1
_geom_torsion_site_symmetry_2
_geom_torsion_site_symmetry_3
_geom_torsion_site_symmetry_4
_geom_torsion_publ_flag
O2 C19 C10 C8 -0.2(2) . . . . ?
O2 C19 C10 C11 -176.67(18) . . . . ?
O2 C19 C18 C13 -172.90(18) . . . . ?
O2 C19 C18 C17 9.0(4) . . . . ?
O1 C1 C2 C3 -178.3(2) . . . . ?
C6 C1 C2 C3 1.0(4) . . . . ?
C6 C5 C4 C3 0.0(4) . . . . ?
C19 O2 C7 C6 -178.7(2) . . . . ?
C19 O2 C7 C8 0.6(2) . . . . ?
C19 C10 C8 C7 0.5(2) . . . . ?
C19 C10 C8 C9 -179.3(2) . . . . ?
C19 C10 C11 C12 -24.6(3) . . . . ?
C19 C18 C13 C14 -177.9(2) . . . . ?
C19 C18 C13 C12 5.3(3) . . . . ?
C19 C18 C17 C16 178.5(2) . . . . ?
C1 O1 C9 O3 -179.01(19) . . . . ?
C1 O1 C9 C8 1.5(3) . . . . ?
C1 C6 C7 O2 -179.02(17) . . . . ?
C1 C6 C7 C8 1.9(3) . . . . ?
C1 C6 C5 C4 0.6(3) . . . . ?
C1 C2 C3 C4 -0.4(4) . . . . ?
C10 C19 C18 C13 12.0(3) . . . . ?
C10 C19 C18 C17 -166.1(2) . . . . ?
C10 C8 C7 O2 -0.7(2) . . . . ?
C10 C8 C7 C6 178.52(19) . . . . ?
C10 C8 C9 O1 179.7(2) . . . . ?
C10 C8 C9 O3 0.3(4) . . . . ?
C10 C11 C12 C13 39.5(3) . . . . ?
C18 C19 C10 C8 175.3(2) . . . . ?
C18 C19 C10 C11 -1.2(4) . . . . ?
C18 C13 C14 C15 -0.8(4) . . . . ?
C18 C13 C12 C11 -31.6(3) . . . . ?
C18 C17 C16 C15 -0.9(4) . . . . ?
C13 C18 C17 C16 0.5(4) . . . . ?
C13 C14 C15 C16 0.4(4) . . . . ?
C8 C10 C11 C12 160.2(2) . . . . ?
C7 O2 C19 C10 -0.2(2) . . . . ?
C7 O2 C19 C18 -176.02(19) . . . . ?
C7 C6 C1 O1 -0.4(3) . . . . ?
C7 C6 C1 C2 -179.7(2) . . . . ?
C7 C6 C5 C4 179.0(2) . . . . ?
C7 C8 C9 O1 -0.1(3) . . . . ?
C7 C8 C9 O3 -179.6(2) . . . . ?
C9 O1 C1 C6 -1.2(3) . . . . ?
C9 O1 C1 C2 178.1(2) . . . . ?
C9 C8 C7 O2 179.18(17) . . . . ?
C9 C8 C7 C6 -1.6(3) . . . . ?
C2 C3 C4 C5 -0.1(5) . . . . ?
C11 C10 C8 C7 176.2(2) . . . . ?
C11 C10 C8 C9 -3.7(4) . . . . ?
C17 C18 C13 C14 0.3(3) . . . . ?
C17 C18 C13 C12 -176.5(2) . . . . ?
C17 C16 C15 C14 0.4(4) . . . . ?
C5 C6 C1 O1 178.16(19) . . . . ?
C5 C6 C1 C2 -1.1(3) . . . . ?
C5 C6 C7 O2 2.5(4) . . . . ?
C5 C6 C7 C8 -176.6(2) . . . . ?
C14 C13 C12 C11 151.8(2) . . . . ?
C12 C13 C14 C15 176.0(3) . . . . ?
